data_7029581
loop_
_publ_author_name
'Reiners, Matthias'
'Fecker, Ann Christin'
'Freytag, Matthias'
'Jones, Peter G.'
'Walter, Marc D.'

_publ_section_title
;
 Pentadienyl chemistry of the heavy alkaline-earth metals revisited.
;
_journal_issue 18
_journal_name_full 'Dalton transactions (Cambridge, England : 2003)'
_journal_page_first 6614
_journal_page_last 6617
_journal_paper_doi 10.1039/c4dt00545g
_journal_volume 43
_journal_year 2014
_chemical_formula_sum 'C34 H62 Ba O2'
_chemical_formula_weight 640.18
_chemical_name_systematic
; 
 ? 
;
_space_group_IT_number 2
_symmetry_cell_setting triclinic
_symmetry_space_group_name_Hall '-P 1'
_symmetry_space_group_name_H-M 'P -1'
_atom_sites_solution_hydrogens geom
_atom_sites_solution_primary direct
_atom_sites_solution_secondary difmap
_audit_creation_method SHELXL-97
_cell_angle_alpha 96.320(2)
_cell_angle_beta 97.530(3)
_cell_angle_gamma 98.661(3)
_cell_formula_units_Z 2
_cell_length_a 9.5411(3)
_cell_length_b 12.0829(3)
_cell_length_c 15.6171(5)
_cell_measurement_reflns_used 38970
_cell_measurement_temperature 100(2)
_cell_measurement_theta_max 30.8061
_cell_measurement_theta_min 2.1796
_cell_volume 1748.98(9)
_computing_cell_refinement
; 
CrysAlisPro, Oxford Diffraction Ltd., 
Version 1.171.35.21 (release 20-01-2012 CrysAlis171 .NET) 
(compiled Jan 23 2012,18:06:46) 
;
_computing_data_collection
; 
CrysAlisPro, Oxford Diffraction Ltd., 
Version 1.171.35.21 (release 20-01-2012 CrysAlis171 .NET) 
(compiled Jan 23 2012,18:06:46) 
;
_computing_data_reduction
; 
CrysAlisPro, Oxford Diffraction Ltd., 
Version 1.171.35.21 (release 20-01-2012 CrysAlis171 .NET) 
(compiled Jan 23 2012,18:06:46) 
;
_computing_molecular_graphics 'Bruker XP'
_computing_publication_material SHELXL-97
_computing_structure_refinement 'SHELXL-97 (Sheldrick, 1997)'
_computing_structure_solution 'SHELXS-97 (Sheldrick, 1990)'
_diffrn_ambient_temperature 100(2)
_diffrn_detector_area_resol_mean 16.1419
_diffrn_measured_fraction_theta_full 0.970
_diffrn_measured_fraction_theta_max 0.945
_diffrn_measurement_device_type 'Oxford Diffraction Xcalibur, Eos'
_diffrn_measurement_method '\w scans'
_diffrn_radiation_monochromator graphite
_diffrn_radiation_source 'Enhance (Mo) X-ray Source'
_diffrn_radiation_type 'Mo K\a'
_diffrn_radiation_wavelength 0.71073
_diffrn_reflns_av_R_equivalents 0.0306
_diffrn_reflns_av_sigmaI/netI 0.0177
_diffrn_reflns_limit_h_max 13
_diffrn_reflns_limit_h_min -13
_diffrn_reflns_limit_k_max 17
_diffrn_reflns_limit_k_min -17
_diffrn_reflns_limit_l_max 22
_diffrn_reflns_limit_l_min -22
_diffrn_reflns_number 92321
_diffrn_reflns_theta_full 30.50
_diffrn_reflns_theta_max 30.88
_diffrn_reflns_theta_min 2.18
_exptl_absorpt_coefficient_mu 1.160
_exptl_absorpt_correction_T_max 1.00000
_exptl_absorpt_correction_T_min 0.96315
_exptl_absorpt_correction_type multi-scan
_exptl_absorpt_process_details
; 
CrysAlisPro, Oxford Diffraction Ltd., 
Version 1.171.35.21 (release 20-01-2012 CrysAlis171 .NET) 
(compiled Jan 23 2012,18:06:46) 
;
_exptl_crystal_colour yellowish
_exptl_crystal_density_diffrn 1.216
_exptl_crystal_density_method 'not measured'
_exptl_crystal_description prism
_exptl_crystal_F_000 676
_exptl_crystal_size_max 0.30
_exptl_crystal_size_mid 0.15
_exptl_crystal_size_min 0.10
_refine_diff_density_max 0.712
_refine_diff_density_min -0.622
_refine_diff_density_rms 0.065
_refine_ls_extinction_method none
_refine_ls_goodness_of_fit_ref 1.053
_refine_ls_hydrogen_treatment mixed
_refine_ls_matrix_type full
_refine_ls_number_parameters 380
_refine_ls_number_reflns 10431
_refine_ls_number_restraints 47
_refine_ls_restrained_S_all 1.069
_refine_ls_R_factor_all 0.0262
_refine_ls_R_factor_gt 0.0222
_refine_ls_shift/su_max 0.002
_refine_ls_shift/su_mean 0.000
_refine_ls_structure_factor_coef Fsqd
_refine_ls_weighting_details 'calc w=1/[\s^2^(Fo^2^)+(0.0209P)^2^+1.1288P] where P=(Fo^2^+2Fc^2^)/3'
_refine_ls_weighting_scheme calc
_refine_ls_wR_factor_gt 0.0493
_refine_ls_wR_factor_ref 0.0514
_reflns_number_gt 9613
_reflns_number_total 10431
_reflns_threshold_expression >2sigma(I)
_cod_data_source_file c4dt00545g2.cif
_cod_data_source_block ann10
_cod_original_cell_volume 1748.97(9)
_cod_database_code 7029581

loop_
_symmetry_equiv_pos_as_xyz
'x, y, z'
'-x, -y, -z'

loop_
_atom_site_label
_atom_site_type_symbol
_atom_site_fract_x
_atom_site_fract_y
_atom_site_fract_z
_atom_site_U_iso_or_equiv
_atom_site_adp_type
_atom_site_occupancy
_atom_site_symmetry_multiplicity
_atom_site_calc_flag
_atom_site_refinement_flags
_atom_site_disorder_assembly
_atom_site_disorder_group
Ba Ba 0.760360(8) 0.650406(7) 0.728688(5) 0.01729(3) Uani 1 1 d . A .
C1 C 0.46564(18) 0.47636(15) 0.68349(13) 0.0322(4) Uani 1 1 d . . .
H1A H 0.374(2) 0.4830(18) 0.6984(15) 0.040(6) Uiso 1 1 d . . .
H1B H 0.483(2) 0.4966(18) 0.6280(15) 0.037(6) Uiso 1 1 d . . .
C2 C 0.55681(16) 0.42425(13) 0.73418(10) 0.0252(3) Uani 1 1 d . . .
C3 C 0.69491(16) 0.40124(12) 0.71805(9) 0.0209(3) Uani 1 1 d . . .
H3 H 0.7406(18) 0.3663(15) 0.7603(11) 0.019(4) Uiso 1 1 d . . .
C4 C 0.76309(16) 0.40698(11) 0.64211(9) 0.0201(3) Uani 1 1 d . . .
C5 C 0.7240(2) 0.46071(13) 0.57159(10) 0.0264(3) Uani 1 1 d . . .
H5A H 0.637(2) 0.4897(17) 0.5639(13) 0.029(5) Uiso 1 1 d . . .
H5B H 0.776(2) 0.4587(17) 0.5238(14) 0.033(5) Uiso 1 1 d . . .
C6 C 0.51470(18) 0.38888(16) 0.82153(12) 0.0332(4) Uani 1 1 d . . .
C7 C 0.5220(2) 0.26277(19) 0.82464(15) 0.0474(5) Uani 1 1 d . . .
H7A H 0.4878 0.2398 0.8776 0.071 Uiso 1 1 calc R . .
H7B H 0.6214 0.2507 0.8250 0.071 Uiso 1 1 calc R . .
H7C H 0.4615 0.2177 0.7733 0.071 Uiso 1 1 calc R . .
C8 C 0.6186(2) 0.4602(2) 0.89811(12) 0.0433(5) Uani 1 1 d . . .
H8A H 0.6094 0.5399 0.8984 0.065 Uiso 1 1 calc R . .
H8B H 0.7172 0.4509 0.8918 0.065 Uiso 1 1 calc R . .
H8C H 0.5956 0.4352 0.9530 0.065 Uiso 1 1 calc R . .
C9 C 0.3620(2) 0.4053(2) 0.83478(17) 0.0539(6) Uani 1 1 d . . .
H9A H 0.3422 0.3816 0.8906 0.081 Uiso 1 1 calc R . .
H9B H 0.2929 0.3596 0.7874 0.081 Uiso 1 1 calc R . .
H9C H 0.3537 0.4851 0.8348 0.081 Uiso 1 1 calc R . .
C10 C 0.89370(17) 0.34444(12) 0.63779(9) 0.0218(3) Uani 1 1 d . . .
C11 C 0.8401(2) 0.23136(13) 0.57862(11) 0.0311(4) Uani 1 1 d . . .
H11A H 0.9201 0.1898 0.5743 0.047 Uiso 1 1 calc R . .
H11B H 0.8011 0.2458 0.5205 0.047 Uiso 1 1 calc R . .
H11C H 0.7650 0.1864 0.6034 0.047 Uiso 1 1 calc R . .
C12 C 1.0148(2) 0.41100(15) 0.59889(14) 0.0377(4) Uani 1 1 d . . .
H12A H 1.0434 0.4866 0.6320 0.057 Uiso 1 1 calc R . .
H12B H 0.9809 0.4176 0.5379 0.057 Uiso 1 1 calc R . .
H12C H 1.0973 0.3713 0.6019 0.057 Uiso 1 1 calc R . .
C13 C 0.96096(18) 0.31747(14) 0.72613(10) 0.0280(3) Uani 1 1 d . . .
H13A H 1.0447 0.2814 0.7186 0.042 Uiso 1 1 calc R . .
H13B H 0.8904 0.2663 0.7496 0.042 Uiso 1 1 calc R . .
H13C H 0.9908 0.3875 0.7666 0.042 Uiso 1 1 calc R . .
C14 C 1.06668(16) 0.73505(13) 0.68483(10) 0.0228(3) Uani 1 1 d . . .
H14A H 1.086(2) 0.7477(16) 0.6289(13) 0.026(5) Uiso 1 1 d . . .
H14B H 1.076(2) 0.6647(17) 0.7011(13) 0.029(5) Uiso 1 1 d . . .
C15 C 1.04457(14) 0.82214(11) 0.74318(9) 0.0176(2) Uani 1 1 d . . .
C16 C 1.00994(15) 0.81520(11) 0.82910(9) 0.0169(2) Uani 1 1 d . . .
H16 H 0.9981(19) 0.8845(15) 0.8583(12) 0.020(4) Uiso 1 1 d . . .
C17 C 1.01107(14) 0.72517(11) 0.88186(9) 0.0174(2) Uani 1 1 d . . .
C18 C 1.02983(17) 0.61678(12) 0.85604(10) 0.0227(3) Uani 1 1 d . . .
H18A H 1.029(2) 0.5612(18) 0.8950(14) 0.034(5) Uiso 1 1 d . . .
H18B H 1.062(2) 0.5958(17) 0.8011(14) 0.032(5) Uiso 1 1 d . . .
C19 C 1.05070(16) 0.94152(12) 0.71407(9) 0.0217(3) Uani 1 1 d . . .
C20 C 0.90789(19) 0.98365(14) 0.71913(11) 0.0303(3) Uani 1 1 d . . .
H20A H 0.9117 1.0567 0.6970 0.045 Uiso 1 1 calc R . .
H20B H 0.8908 0.9923 0.7798 0.045 Uiso 1 1 calc R . .
H20C H 0.8299 0.9289 0.6838 0.045 Uiso 1 1 calc R . .
C21 C 1.17176(19) 1.02417(13) 0.77375(11) 0.0315(3) Uani 1 1 d . . .
H21A H 1.1747 1.0998 0.7563 0.047 Uiso 1 1 calc R . .
H21B H 1.2637 0.9991 0.7687 0.047 Uiso 1 1 calc R . .
H21C H 1.1540 1.0263 0.8343 0.047 Uiso 1 1 calc R . .
C22 C 1.0817(2) 0.94575(15) 0.62042(11) 0.0360(4) Uani 1 1 d . . .
H22A H 1.0058 0.8950 0.5800 0.054 Uiso 1 1 calc R . .
H22B H 1.1743 0.9219 0.6151 0.054 Uiso 1 1 calc R . .
H22C H 1.0849 1.0231 0.6064 0.054 Uiso 1 1 calc R . .
C23 C 0.98399(17) 0.75639(12) 0.97671(9) 0.0218(3) Uani 1 1 d . . .
C24 C 1.1080(2) 0.84771(15) 1.02482(11) 0.0364(4) Uani 1 1 d . . .
H24A H 1.0911 0.8680 1.0847 0.055 Uiso 1 1 calc R . .
H24B H 1.1132 0.9147 0.9945 0.055 Uiso 1 1 calc R . .
H24C H 1.1985 0.8185 1.0259 0.055 Uiso 1 1 calc R . .
C25 C 0.8416(2) 0.80147(15) 0.97783(11) 0.0318(3) Uani 1 1 d . . .
H25A H 0.7629 0.7448 0.9452 0.048 Uiso 1 1 calc R . .
H25B H 0.8466 0.8712 0.9509 0.048 Uiso 1 1 calc R . .
H25C H 0.8246 0.8171 1.0382 0.048 Uiso 1 1 calc R . .
C26 C 0.9756(2) 0.65634(14) 1.02944(10) 0.0303(3) Uani 1 1 d . . .
H26A H 0.9571 0.6812 1.0882 0.045 Uiso 1 1 calc R . .
H26B H 1.0667 0.6276 1.0334 0.045 Uiso 1 1 calc R . .
H26C H 0.8978 0.5963 1.0005 0.045 Uiso 1 1 calc R . .
O1 O 0.57668(13) 0.79119(12) 0.78830(9) 0.0379(3) Uani 1 1 d D . .
C27 C 0.4298(3) 0.7555(3) 0.7843(2) 0.0349(8) Uiso 0.654(8) 1 d PDU A 1
H27A H 0.4053 0.6722 0.7711 0.042 Uiso 0.654(8) 1 calc PR A 1
H27B H 0.3746 0.7897 0.7390 0.042 Uiso 0.654(8) 1 calc PR A 1
C28 C 0.3985(4) 0.7960(4) 0.8746(3) 0.0420(9) Uiso 0.654(8) 1 d PDU A 1
H28A H 0.2988 0.8107 0.8721 0.050 Uiso 0.654(8) 1 calc PR A 1
H28B H 0.4136 0.7398 0.9150 0.050 Uiso 0.654(8) 1 calc PR A 1
C29 C 0.5056(4) 0.9040(3) 0.9024(2) 0.0373(8) Uiso 0.654(8) 1 d PDU A 1
H29A H 0.5639 0.9018 0.9593 0.045 Uiso 0.654(8) 1 calc PR A 1
H29B H 0.4564 0.9705 0.9069 0.045 Uiso 0.654(8) 1 calc PR A 1
C30 C 0.6005(3) 0.9083(2) 0.8289(2) 0.0302(7) Uiso 0.654(8) 1 d PDU A 1
H30A H 0.5698 0.9585 0.7867 0.036 Uiso 0.654(8) 1 calc PR A 1
H30B H 0.7028 0.9347 0.8531 0.036 Uiso 0.654(8) 1 calc PR A 1
C27' C 0.4374(7) 0.7383(5) 0.8200(5) 0.0438(17) Uiso 0.346(8) 1 d PDU A 2
H27C H 0.3545 0.7252 0.7727 0.053 Uiso 0.346(8) 1 calc PR A 2
H27D H 0.4481 0.6659 0.8423 0.053 Uiso 0.346(8) 1 calc PR A 2
C28' C 0.4199(8) 0.8294(7) 0.8940(5) 0.0439(17) Uiso 0.346(8) 1 d PDU A 2
H28C H 0.3197 0.8433 0.8882 0.053 Uiso 0.346(8) 1 calc PR A 2
H28D H 0.4450 0.8047 0.9516 0.053 Uiso 0.346(8) 1 calc PR A 2
C29' C 0.5192(5) 0.9337(5) 0.8850(4) 0.0255(12) Uiso 0.346(8) 1 d PDU A 2
H29C H 0.5999 0.9509 0.9338 0.031 Uiso 0.346(8) 1 calc PR A 2
H29D H 0.4681 0.9991 0.8837 0.031 Uiso 0.346(8) 1 calc PR A 2
C30' C 0.5718(12) 0.9063(7) 0.7999(7) 0.068(2) Uiso 0.346(8) 1 d PDU A 2
H30C H 0.5061 0.9258 0.7514 0.081 Uiso 0.346(8) 1 calc PR A 2
H30D H 0.6685 0.9503 0.8008 0.081 Uiso 0.346(8) 1 calc PR A 2
O2 O 0.65381(13) 0.74217(10) 0.58545(7) 0.0299(2) Uani 1 1 d D . .
C31 C 0.5302(3) 0.7920(3) 0.5631(2) 0.0333(7) Uiso 0.662(5) 1 d PDU A 1
H31A H 0.5328 0.8623 0.6028 0.040 Uiso 0.662(5) 1 calc PR A 1
H31B H 0.4415 0.7391 0.5659 0.040 Uiso 0.662(5) 1 calc PR A 1
C32 C 0.5379(3) 0.8173(2) 0.46852(18) 0.0324(7) Uiso 0.662(5) 1 d PD A 1
H32A H 0.4757 0.7575 0.4259 0.039 Uiso 0.662(5) 1 calc PR A 1
H32B H 0.5084 0.8910 0.4599 0.039 Uiso 0.662(5) 1 calc PR A 1
C33 C 0.6946(3) 0.8198(2) 0.45940(19) 0.0357(7) Uiso 0.662(5) 1 d PDU A 1
H33A H 0.7076 0.8033 0.3977 0.043 Uiso 0.662(5) 1 calc PR A 1
H33B H 0.7535 0.8935 0.4850 0.043 Uiso 0.662(5) 1 calc PR A 1
C34 C 0.7299(4) 0.7262(3) 0.5110(2) 0.0265(7) Uiso 0.662(5) 1 d PDU A 1
H34A H 0.6948 0.6511 0.4765 0.032 Uiso 0.662(5) 1 calc PR A 1
H34B H 0.8344 0.7342 0.5300 0.032 Uiso 0.662(5) 1 calc PR A 1
C31' C 0.5532(7) 0.8274(6) 0.5758(4) 0.0356(14) Uiso 0.338(5) 1 d PDU A 2
H31C H 0.4526 0.7878 0.5662 0.043 Uiso 0.338(5) 1 calc PR A 2
H31D H 0.5680 0.8812 0.6301 0.043 Uiso 0.338(5) 1 calc PR A 2
C32' C 0.5793(7) 0.8890(5) 0.5025(4) 0.0461(17) Uiso 0.338(5) 1 d PD A 2
H32C H 0.6603 0.9526 0.5192 0.055 Uiso 0.338(5) 1 calc PR A 2
H32D H 0.4928 0.9179 0.4782 0.055 Uiso 0.338(5) 1 calc PR A 2
C33' C 0.6142(7) 0.8002(5) 0.4414(4) 0.0388(15) Uiso 0.338(5) 1 d PDU A 2
H33C H 0.6697 0.8323 0.3980 0.047 Uiso 0.338(5) 1 calc PR A 2
H33D H 0.5268 0.7493 0.4108 0.047 Uiso 0.338(5) 1 calc PR A 2
C34' C 0.7042(8) 0.7400(6) 0.5024(4) 0.0361(18) Uiso 0.338(5) 1 d PDU A 2
H34C H 0.6987 0.6607 0.4763 0.043 Uiso 0.338(5) 1 calc PR A 2
H34D H 0.8057 0.7772 0.5107 0.043 Uiso 0.338(5) 1 calc PR A 2

loop_
_atom_site_aniso_label
_atom_site_aniso_U_11
_atom_site_aniso_U_22
_atom_site_aniso_U_33
_atom_site_aniso_U_23
_atom_site_aniso_U_13
_atom_site_aniso_U_12
Ba 0.01593(4) 0.01748(4) 0.01688(4) -0.00257(3) 0.00017(3) 0.00324(3)
C1 0.0188(7) 0.0317(8) 0.0414(10) -0.0013(7) -0.0030(7) 0.0003(6)
C2 0.0199(7) 0.0235(7) 0.0273(7) -0.0034(6) 0.0000(6) -0.0042(5)
C3 0.0220(7) 0.0211(6) 0.0180(6) 0.0022(5) -0.0007(5) 0.0018(5)
C4 0.0266(7) 0.0152(6) 0.0170(6) -0.0008(5) -0.0002(5) 0.0035(5)
C5 0.0394(9) 0.0214(7) 0.0192(7) 0.0017(5) 0.0017(6) 0.0110(6)
C6 0.0207(7) 0.0429(9) 0.0322(8) 0.0001(7) 0.0075(6) -0.0063(7)
C7 0.0474(12) 0.0475(11) 0.0471(12) 0.0169(9) 0.0147(9) -0.0072(9)
C8 0.0321(9) 0.0650(13) 0.0265(9) -0.0068(8) 0.0101(7) -0.0072(9)
C9 0.0252(9) 0.0739(16) 0.0603(14) 0.0043(12) 0.0165(9) -0.0043(9)
C10 0.0304(7) 0.0171(6) 0.0188(6) 0.0014(5) 0.0040(5) 0.0075(5)
C11 0.0480(10) 0.0209(7) 0.0237(7) -0.0024(6) -0.0022(7) 0.0136(7)
C12 0.0416(10) 0.0274(8) 0.0522(11) 0.0103(8) 0.0236(9) 0.0135(7)
C13 0.0330(8) 0.0277(7) 0.0228(7) -0.0012(6) -0.0017(6) 0.0124(6)
C14 0.0251(7) 0.0224(7) 0.0206(7) -0.0013(5) 0.0071(5) 0.0033(5)
C15 0.0166(6) 0.0174(6) 0.0176(6) 0.0010(5) 0.0019(5) 0.0012(5)
C16 0.0205(6) 0.0139(5) 0.0158(6) -0.0008(4) 0.0019(5) 0.0037(5)
C17 0.0179(6) 0.0168(6) 0.0157(6) 0.0004(5) -0.0014(5) 0.0018(5)
C18 0.0282(7) 0.0170(6) 0.0226(7) 0.0025(5) 0.0002(6) 0.0057(5)
C19 0.0277(7) 0.0180(6) 0.0182(6) 0.0031(5) 0.0027(5) -0.0004(5)
C20 0.0356(9) 0.0238(7) 0.0336(8) 0.0100(6) 0.0031(7) 0.0090(6)
C21 0.0355(9) 0.0217(7) 0.0323(8) 0.0025(6) -0.0003(7) -0.0056(6)
C22 0.0534(11) 0.0296(8) 0.0248(8) 0.0071(6) 0.0117(7) -0.0013(8)
C23 0.0293(7) 0.0192(6) 0.0143(6) 0.0005(5) 0.0002(5) 0.0000(5)
C24 0.0475(11) 0.0335(9) 0.0187(7) -0.0036(6) -0.0029(7) -0.0112(7)
C25 0.0429(10) 0.0322(8) 0.0242(8) 0.0029(6) 0.0137(7) 0.0114(7)
C26 0.0411(9) 0.0290(8) 0.0191(7) 0.0078(6) 0.0001(6) 0.0007(7)
O1 0.0270(6) 0.0442(7) 0.0415(7) -0.0107(6) 0.0050(5) 0.0153(5)
O2 0.0317(6) 0.0372(6) 0.0216(5) 0.0022(5) -0.0007(4) 0.0133(5)

loop_
_atom_type_symbol
_atom_type_description
_atom_type_scat_dispersion_real
_atom_type_scat_dispersion_imag
_atom_type_scat_source
C C 0.0033 0.0016 'International Tables Vol C Tables 4.2.6.8 and 6.1.1.4'
H H 0.0000 0.0000 'International Tables Vol C Tables 4.2.6.8 and 6.1.1.4'
O O 0.0106 0.0060 'International Tables Vol C Tables 4.2.6.8 and 6.1.1.4'
Ba Ba -0.3244 2.2819 'International Tables Vol C Tables 4.2.6.8 and 6.1.1.4'

loop_
_geom_angle_atom_site_label_1
_geom_angle_atom_site_label_2
_geom_angle_atom_site_label_3
_geom_angle
O2 Ba O1 74.49(4)
O2 Ba C3 116.35(4)
O1 Ba C3 122.42(4)
O2 Ba C16 108.43(4)
O1 Ba C16 88.90(4)
C3 Ba C16 130.22(4)
O2 Ba C17 135.56(4)
O1 Ba C17 97.19(4)
C3 Ba C17 105.03(4)
C16 Ba C17 27.14(3)
O2 Ba C4 99.78(4)
O1 Ba C4 142.15(4)
C3 Ba C4 27.11(4)
C16 Ba C4 127.33(4)
C17 Ba C4 110.97(4)
O2 Ba C5 74.32(4)
O1 Ba C5 132.87(4)
C3 Ba C5 48.70(4)
C16 Ba C5 134.45(4)
C17 Ba C5 129.69(4)
C4 Ba C5 25.59(4)
O2 Ba C2 107.52(4)
O1 Ba C2 95.71(4)
C3 Ba C2 27.12(4)
C16 Ba C2 143.67(4)
C17 Ba C2 116.80(4)
C4 Ba C2 49.46(4)
C5 Ba C2 61.91(4)
O2 Ba C15 88.59(4)
O1 Ba C15 101.19(4)
C3 Ba C15 133.45(4)
C16 Ba C15 26.95(4)
C17 Ba C15 49.49(4)
C4 Ba C15 116.23(4)
C5 Ba C15 112.42(4)
C2 Ba C15 159.32(4)
O2 Ba C14 86.91(4)
O1 Ba C14 124.70(4)
C3 Ba C14 112.60(4)
C16 Ba C14 48.25(4)
C17 Ba C14 61.75(4)
C4 Ba C14 91.56(4)
C5 Ba C14 87.67(4)
C2 Ba C14 139.56(4)
C15 Ba C14 25.37(4)
O2 Ba C18 148.00(4)
O1 Ba C18 119.30(4)
C3 Ba C18 82.07(4)
C16 Ba C18 48.15(4)
C17 Ba C18 25.37(3)
C4 Ba C18 85.62(4)
C5 Ba C18 105.80(4)
C2 Ba C18 99.94(4)
C15 Ba C18 61.30(4)
C14 Ba C18 61.31(4)
O2 Ba C1 84.09(4)
O1 Ba C1 81.05(4)
C3 Ba C1 47.92(4)
C16 Ba C1 161.33(5)
C17 Ba C1 138.70(4)
C4 Ba C1 61.10(4)
C5 Ba C1 61.37(5)
C2 Ba C1 25.00(4)
C15 Ba C1 171.50(4)
C14 Ba C1 149.03(4)
C18 Ba C1 124.85(4)
C2 C1 Ba 74.54(9)
C1 C2 C3 127.00(16)
C1 C2 C6 119.05(15)
C3 C2 C6 113.89(14)
C1 C2 Ba 80.46(10)
C3 C2 Ba 70.27(8)
C6 C2 Ba 121.51(10)
C4 C3 C2 130.89(14)
C4 C3 Ba 81.97(8)
C2 C3 Ba 82.61(9)
C5 C4 C3 126.79(14)
C5 C4 C10 116.46(13)
C3 C4 C10 116.74(12)
C5 C4 Ba 77.57(8)
C3 C4 Ba 70.92(8)
C10 C4 Ba 128.20(9)
C4 C5 Ba 76.84(8)
C8 C6 C9 107.53(16)
C8 C6 C7 109.44(17)
C9 C6 C7 106.91(16)
C8 C6 C2 109.37(13)
C9 C6 C2 113.45(17)
C7 C6 C2 110.05(15)
C13 C10 C12 106.80(14)
C13 C10 C11 107.40(12)
C12 C10 C11 108.20(14)
C13 C10 C4 114.24(12)
C12 C10 C4 112.58(12)
C11 C10 C4 107.37(13)
C15 C14 Ba 76.77(8)
C14 C15 C16 126.98(13)
C14 C15 C19 118.41(13)
C16 C15 C19 114.56(11)
C14 C15 Ba 77.87(8)
C16 C15 Ba 71.74(7)
C19 C15 Ba 123.36(9)
C15 C16 C17 130.75(12)
C15 C16 Ba 81.31(8)
C17 C16 Ba 80.46(8)
C18 C17 C16 126.70(13)
C18 C17 C23 118.51(12)
C16 C17 C23 114.77(11)
C18 C17 Ba 78.94(8)
C16 C17 Ba 72.40(7)
C23 C17 Ba 121.75(9)
C17 C18 Ba 75.69(8)
C20 C19 C22 107.00(14)
C20 C19 C21 109.37(13)
C22 C19 C21 106.81(13)
C20 C19 C15 110.67(12)
C22 C19 C15 113.59(12)
C21 C19 C15 109.25(12)
C26 C23 C25 106.66(13)
C26 C23 C24 107.25(13)
C25 C23 C24 109.21(14)
C26 C23 C17 113.46(12)
C25 C23 C17 110.98(12)
C24 C23 C17 109.14(13)
C30' O1 C27 96.1(4)
C30' O1 C30 19.8(5)
C27 O1 C30 104.20(18)
C30' O1 C27' 103.2(4)
C27 O1 C27' 23.4(3)
C30 O1 C27' 103.4(3)
C30' O1 Ba 137.5(4)
C27 O1 Ba 122.99(14)
C30 O1 Ba 132.81(14)
C27' O1 Ba 119.3(2)
O1 C27 C28 104.4(2)
C29 C28 C27 103.3(3)
C28 C29 C30 104.1(3)
O1 C30 C29 103.0(2)
C28' C27' O1 102.7(4)
C29' C28' C27' 106.5(5)
C28' C29' C30' 104.2(5)
O1 C30' C29' 107.8(6)
C31 O2 C34' 97.6(3)
C31 O2 C34 110.9(2)
C34' O2 C34 13.4(3)
C31 O2 C31' 17.7(3)
C34' O2 C31' 100.0(4)
C34 O2 C31' 113.0(3)
C31 O2 Ba 134.34(14)
C34' O2 Ba 127.7(3)
C34 O2 Ba 114.30(15)
C31' O2 Ba 131.2(2)
O2 C31 C32 104.3(2)
C33 C32 C31 103.8(2)
C34 C33 C32 100.9(2)
O2 C34 C33 102.9(2)
C32' C31' O2 110.4(4)
C31' C32' C33' 100.9(5)
C32' C33' C34' 101.3(5)
O2 C34' C33' 110.4(5)

loop_
_geom_bond_atom_site_label_1
_geom_bond_atom_site_label_2
_geom_bond_distance
Ba O2 2.7488(11)
Ba O1 2.7943(12)
Ba C3 2.9627(14)
Ba C16 3.0000(14)
Ba C17 3.1038(13)
Ba C4 3.1043(13)
Ba C5 3.1134(15)
Ba C2 3.1214(15)
Ba C15 3.1227(13)
Ba C14 3.1362(15)
Ba C18 3.1438(15)
Ba C1 3.1937(17)
C1 C2 1.369(2)
C2 C3 1.435(2)
C2 C6 1.557(2)
C3 C4 1.429(2)
C4 C5 1.377(2)
C4 C10 1.557(2)
C6 C8 1.536(2)
C6 C9 1.537(3)
C6 C7 1.542(3)
C10 C13 1.534(2)
C10 C12 1.537(2)
C10 C11 1.539(2)
C14 C15 1.3742(19)
C15 C16 1.4315(19)
C15 C19 1.5545(19)
C16 C17 1.4356(18)
C17 C18 1.3723(19)
C17 C23 1.5523(19)
C19 C20 1.533(2)
C19 C22 1.535(2)
C19 C21 1.538(2)
C23 C26 1.534(2)
C23 C25 1.540(2)
C23 C24 1.540(2)
O1 C30' 1.392(8)
O1 C27 1.394(3)
O1 C30 1.457(3)
O1 C27' 1.551(6)
C27 C28 1.524(5)
C28 C29 1.515(5)
C29 C30 1.553(4)
C27' C28' 1.549(9)
C28' C29' 1.489(8)
C29' C30' 1.503(9)
O2 C31 1.424(3)
O2 C34' 1.440(7)
O2 C34 1.459(3)
O2 C31' 1.516(6)
C31 C32 1.550(4)
C32 C33 1.517(4)
C33 C34 1.513(4)
C31' C32' 1.461(8)
C32' C33' 1.462(8)
C33' C34' 1.517(8)

loop_
_geom_torsion_atom_site_label_1
_geom_torsion_atom_site_label_2
_geom_torsion_atom_site_label_3
_geom_torsion_atom_site_label_4
_geom_torsion
O2 Ba C1 C2 159.66(11)
O1 Ba C1 C2 -125.16(11)
C3 Ba C1 C2 25.68(9)
C16 Ba C1 C2 -66.94(18)
C17 Ba C1 C2 -34.42(14)
C4 Ba C1 C2 55.06(10)
C5 Ba C1 C2 84.32(11)
C15 Ba C1 C2 128.9(3)
C14 Ba C1 C2 85.79(14)
C18 Ba C1 C2 -5.55(13)
Ba C1 C2 C3 -56.26(14)
Ba C1 C2 C6 120.86(13)
O2 Ba C2 C1 -21.25(11)
O1 Ba C2 C1 54.26(11)
C3 Ba C2 C1 -135.12(15)
C16 Ba C2 C1 150.19(10)
C17 Ba C2 C1 155.29(10)
C4 Ba C2 C1 -109.21(12)
C5 Ba C2 C1 -81.93(11)
C15 Ba C2 C1 -160.97(11)
C14 Ba C2 C1 -127.70(11)
C18 Ba C2 C1 175.38(11)
O2 Ba C2 C3 113.87(9)
O1 Ba C2 C3 -170.62(9)
C16 Ba C2 C3 -74.68(11)
C17 Ba C2 C3 -69.58(9)
C4 Ba C2 C3 25.91(8)
C5 Ba C2 C3 53.19(9)
C15 Ba C2 C3 -25.85(16)
C14 Ba C2 C3 7.42(12)
C18 Ba C2 C3 -49.50(9)
C1 Ba C2 C3 135.12(15)
O2 Ba C2 C6 -139.58(12)
O1 Ba C2 C6 -64.07(12)
C3 Ba C2 C6 106.55(16)
C16 Ba C2 C6 31.86(16)
C17 Ba C2 C6 36.97(13)
C4 Ba C2 C6 132.46(14)
C5 Ba C2 C6 159.74(14)
C15 Ba C2 C6 80.70(17)
C14 Ba C2 C6 113.97(12)
C18 Ba C2 C6 57.05(13)
C1 Ba C2 C6 -118.33(18)
C1 C2 C3 C4 -12.0(3)
C6 C2 C3 C4 170.73(15)
Ba C2 C3 C4 -72.63(15)
C1 C2 C3 Ba 60.60(16)
C6 C2 C3 Ba -116.64(12)
O2 Ba C3 C4 56.53(9)
O1 Ba C3 C4 144.30(8)
C16 Ba C3 C4 -95.22(9)
C17 Ba C3 C4 -106.79(8)
C5 Ba C3 C4 23.32(8)
C2 Ba C3 C4 133.23(13)
C15 Ba C3 C4 -59.02(10)
C14 Ba C3 C4 -41.57(9)
C18 Ba C3 C4 -95.91(9)
C1 Ba C3 C4 109.54(10)
O2 Ba C3 C2 -76.69(9)
O1 Ba C3 C2 11.08(10)
C16 Ba C3 C2 131.56(8)
C17 Ba C3 C2 119.98(9)
C4 Ba C3 C2 -133.23(13)
C5 Ba C3 C2 -109.91(10)
C15 Ba C3 C2 167.75(8)
C14 Ba C3 C2 -174.79(8)
C18 Ba C3 C2 130.87(9)
C1 Ba C3 C2 -23.69(9)
C2 C3 C4 C5 15.8(3)
Ba C3 C4 C5 -57.11(15)
C2 C3 C4 C10 -163.15(15)
Ba C3 C4 C10 123.94(11)
C2 C3 C4 Ba 72.91(15)
O2 Ba C4 C5 5.82(10)
O1 Ba C4 C5 83.09(12)
C3 Ba C4 C5 136.48(14)
C16 Ba C4 C5 -116.52(10)
C17 Ba C4 C5 -141.53(10)
C2 Ba C4 C5 110.57(11)
C15 Ba C4 C5 -87.45(10)
C14 Ba C4 C5 -81.31(10)
C18 Ba C4 C5 -142.38(10)
C1 Ba C4 C5 83.44(11)
O2 Ba C4 C3 -130.66(8)
O1 Ba C4 C3 -53.39(11)
C16 Ba C4 C3 107.00(9)
C17 Ba C4 C3 81.99(9)
C5 Ba C4 C3 -136.48(14)
C2 Ba C4 C3 -25.92(8)
C15 Ba C4 C3 136.07(8)
C14 Ba C4 C3 142.21(9)
C18 Ba C4 C3 81.14(9)
C1 Ba C4 C3 -53.04(9)
O2 Ba C4 C10 119.86(11)
O1 Ba C4 C10 -162.88(10)
C3 Ba C4 C10 -109.48(15)
C16 Ba C4 C10 -2.48(13)
C17 Ba C4 C10 -27.49(12)
C5 Ba C4 C10 114.03(16)
C2 Ba C4 C10 -135.40(13)
C15 Ba C4 C10 26.59(12)
C14 Ba C4 C10 32.73(12)
C18 Ba C4 C10 -28.34(11)
C1 Ba C4 C10 -162.52(13)
C3 C4 C5 Ba 54.35(14)
C10 C4 C5 Ba -126.70(12)
O2 Ba C5 C4 -174.04(11)
O1 Ba C5 C4 -123.79(10)
C3 Ba C5 C4 -24.69(9)
C16 Ba C5 C4 85.32(11)
C17 Ba C5 C4 49.01(12)
C2 Ba C5 C4 -53.76(10)
C15 Ba C5 C4 104.21(10)
C14 Ba C5 C4 98.52(10)
C18 Ba C5 C4 39.24(11)
C1 Ba C5 C4 -82.24(10)
C1 C2 C6 C8 -113.00(18)
C3 C2 C6 C8 64.48(19)
Ba C2 C6 C8 -16.2(2)
C1 C2 C6 C9 7.0(2)
C3 C2 C6 C9 -175.49(16)
Ba C2 C6 C9 103.81(16)
C1 C2 C6 C7 126.75(17)
C3 C2 C6 C7 -55.77(18)
Ba C2 C6 C7 -136.47(13)
C5 C4 C10 C13 162.42(14)
C3 C4 C10 C13 -18.52(18)
Ba C4 C10 C13 67.49(16)
C5 C4 C10 C12 40.37(19)
C3 C4 C10 C12 -140.57(15)
Ba C4 C10 C12 -54.55(17)
C5 C4 C10 C11 -78.60(16)
C3 C4 C10 C11 100.46(15)
Ba C4 C10 C11 -173.52(10)
O2 Ba C14 C15 93.23(9)
O1 Ba C14 C15 24.52(11)
C3 Ba C14 C15 -149.45(8)
C16 Ba C14 C15 -24.98(8)
C17 Ba C14 C15 -53.99(8)
C4 Ba C14 C15 -167.06(9)
C5 Ba C14 C15 167.65(9)
C2 Ba C14 C15 -153.11(8)
C18 Ba C14 C15 -82.91(9)
C1 Ba C14 C15 166.36(9)
Ba C14 C15 C16 55.73(14)
Ba C14 C15 C19 -121.54(12)
O2 Ba C15 C14 -85.76(9)
O1 Ba C15 C14 -159.65(9)
C3 Ba C15 C14 40.27(11)
C16 Ba C15 C14 135.96(13)
C17 Ba C15 C14 110.42(10)
C4 Ba C15 C14 14.45(10)
C5 Ba C15 C14 -13.37(10)
C2 Ba C15 C14 56.17(15)
C18 Ba C15 C14 82.94(9)
C1 Ba C15 C14 -55.1(3)
O2 Ba C15 C16 138.28(8)
O1 Ba C15 C16 64.39(8)
C3 Ba C15 C16 -95.69(9)
C17 Ba C15 C16 -25.55(7)
C4 Ba C15 C16 -121.51(8)
C5 Ba C15 C16 -149.33(8)
C2 Ba C15 C16 -79.80(13)
C14 Ba C15 C16 -135.96(13)
C18 Ba C15 C16 -53.03(8)
C1 Ba C15 C16 168.9(3)
O2 Ba C15 C19 30.41(10)
O1 Ba C15 C19 -43.48(11)
C3 Ba C15 C19 156.45(9)
C16 Ba C15 C19 -107.87(13)
C17 Ba C15 C19 -133.41(12)
C4 Ba C15 C19 130.62(10)
C5 Ba C15 C19 102.80(10)
C2 Ba C15 C19 172.34(11)
C14 Ba C15 C19 116.17(14)
C18 Ba C15 C19 -160.89(11)
C1 Ba C15 C19 61.0(3)
C14 C15 C16 C17 11.0(2)
C19 C15 C16 C17 -171.60(14)
Ba C15 C16 C17 69.34(14)
C14 C15 C16 Ba -58.29(14)
C19 C15 C16 Ba 119.07(11)
O2 Ba C16 C15 -44.53(8)
O1 Ba C16 C15 -117.77(8)
C3 Ba C16 C15 108.92(8)
C17 Ba C16 C15 134.05(12)
C4 Ba C16 C15 74.11(9)
C5 Ba C16 C15 41.34(10)
C2 Ba C16 C15 144.07(8)
C14 Ba C16 C15 23.53(7)
C18 Ba C16 C15 109.83(9)
C1 Ba C16 C15 -174.90(12)
O2 Ba C16 C17 -178.58(7)
O1 Ba C16 C17 108.18(8)
C3 Ba C16 C17 -25.13(10)
C4 Ba C16 C17 -59.94(9)
C5 Ba C16 C17 -92.71(9)
C2 Ba C16 C17 10.02(11)
C15 Ba C16 C17 -134.05(12)
C14 Ba C16 C17 -110.52(9)
C18 Ba C16 C17 -24.22(7)
C1 Ba C16 C17 51.05(16)
C15 C16 C17 C18 -8.9(2)
Ba C16 C17 C18 60.82(14)
C15 C16 C17 C23 172.81(14)
Ba C16 C17 C23 -117.49(11)
C15 C16 C17 Ba -69.70(14)
O2 Ba C17 C18 -132.57(9)
O1 Ba C17 C18 152.28(9)
C3 Ba C17 C18 25.88(10)
C16 Ba C17 C18 -134.50(13)
C4 Ba C17 C18 -1.98(10)
C5 Ba C17 C18 -22.41(11)
C2 Ba C17 C18 52.13(10)
C15 Ba C17 C18 -109.13(10)
C14 Ba C17 C18 -82.02(9)
C1 Ba C17 C18 67.66(11)
O2 Ba C17 C16 1.93(10)
O1 Ba C17 C16 -73.22(8)
C3 Ba C17 C16 160.38(8)
C4 Ba C17 C16 132.52(8)
C5 Ba C17 C16 112.09(8)
C2 Ba C17 C16 -173.37(8)
C15 Ba C17 C16 25.37(7)
C14 Ba C17 C16 52.48(8)
C18 Ba C17 C16 134.50(13)
C1 Ba C17 C16 -157.84(8)
O2 Ba C17 C23 110.62(10)
O1 Ba C17 C23 35.47(10)
C3 Ba C17 C23 -90.93(10)
C16 Ba C17 C23 108.69(13)
C4 Ba C17 C23 -118.78(10)
C5 Ba C17 C23 -139.22(9)
C2 Ba C17 C23 -64.67(11)
C15 Ba C17 C23 134.06(11)
C14 Ba C17 C23 161.17(11)
C18 Ba C17 C23 -116.81(14)
C1 Ba C17 C23 -49.15(12)
C16 C17 C18 Ba -57.99(14)
C23 C17 C18 Ba 120.27(12)
O2 Ba C18 C17 76.68(11)
O1 Ba C18 C17 -31.95(10)
C3 Ba C18 C17 -154.81(9)
C16 Ba C18 C17 25.90(8)
C4 Ba C18 C17 178.15(9)
C5 Ba C18 C17 162.25(9)
C2 Ba C18 C17 -134.32(9)
C15 Ba C18 C17 54.97(9)
C14 Ba C18 C17 83.96(9)
C1 Ba C18 C17 -131.94(9)
C14 C15 C19 C20 120.42(15)
C16 C15 C19 C20 -57.18(16)
Ba C15 C19 C20 26.41(15)
C14 C15 C19 C22 0.0(2)
C16 C15 C19 C22 -177.56(14)
Ba C15 C19 C22 -93.97(14)
C14 C15 C19 C21 -119.09(15)
C16 C15 C19 C21 63.30(16)
Ba C15 C19 C21 146.90(11)
C18 C17 C23 C26 -2.41(19)
C16 C17 C23 C26 176.06(13)
Ba C17 C23 C26 92.15(13)
C18 C17 C23 C25 -122.48(15)
C16 C17 C23 C25 55.99(16)
Ba C17 C23 C25 -27.92(15)
C18 C17 C23 C24 117.12(16)
C16 C17 C23 C24 -64.42(17)
Ba C17 C23 C24 -148.32(11)
O2 Ba O1 C30' -66.7(8)
C3 Ba O1 C30' -178.4(8)
C16 Ba O1 C30' 42.7(8)
C17 Ba O1 C30' 68.6(8)
C4 Ba O1 C30' -152.7(8)
C5 Ba O1 C30' -116.9(8)
C2 Ba O1 C30' -173.4(8)
C15 Ba O1 C30' 18.6(8)
C14 Ba O1 C30' 8.2(8)
C18 Ba O1 C30' 81.8(8)
C1 Ba O1 C30' -153.1(8)
O2 Ba O1 C27 86.7(2)
C3 Ba O1 C27 -25.0(2)
C16 Ba O1 C27 -163.8(2)
C17 Ba O1 C27 -137.9(2)
C4 Ba O1 C27 0.7(2)
C5 Ba O1 C27 36.5(2)
C2 Ba O1 C27 -19.9(2)
C15 Ba O1 C27 172.0(2)
C14 Ba O1 C27 161.6(2)
C18 Ba O1 C27 -124.7(2)
C1 Ba O1 C27 0.4(2)
O2 Ba O1 C30 -94.2(2)
C3 Ba O1 C30 154.1(2)
C16 Ba O1 C30 15.3(2)
C17 Ba O1 C30 41.2(2)
C4 Ba O1 C30 179.8(2)
C5 Ba O1 C30 -144.4(2)
C2 Ba O1 C30 159.2(2)
C15 Ba O1 C30 -8.8(2)
C14 Ba O1 C30 -19.3(2)
C18 Ba O1 C30 54.4(2)
C1 Ba O1 C30 179.5(2)
O2 Ba O1 C27' 113.7(4)
C3 Ba O1 C27' 2.1(4)
C16 Ba O1 C27' -136.8(4)
C17 Ba O1 C27' -110.9(4)
C4 Ba O1 C27' 27.7(4)
C5 Ba O1 C27' 63.5(4)
C2 Ba O1 C27' 7.1(4)
C15 Ba O1 C27' -160.9(4)
C14 Ba O1 C27' -171.3(4)
C18 Ba O1 C27' -97.7(4)
C1 Ba O1 C27' 27.4(4)
C30' O1 C27 C28 -65.0(5)
C30 O1 C27 C28 -46.7(3)
C27' O1 C27 C28 44.4(7)
Ba O1 C27 C28 132.7(2)
O1 C27 C28 C29 32.2(3)
C27 C28 C29 C30 -6.2(3)
C30' O1 C30 C29 109.3(13)
C27 O1 C30 C29 41.7(3)
C27' O1 C30 C29 17.6(4)
Ba O1 C30 C29 -137.53(18)
C28 C29 C30 O1 -20.2(3)
C30' O1 C27' C28' -33.3(6)
C27 O1 C27' C28' -107.7(9)
C30 O1 C27' C28' -12.9(5)
Ba O1 C27' C28' 146.4(4)
O1 C27' C28' C29' 14.0(6)
C27' C28' C29' C30' 8.7(8)
C27 O1 C30' C29' 63.4(7)
C30 O1 C30' C29' -52.2(10)
C27' O1 C30' C29' 40.8(8)
Ba O1 C30' C29' -138.8(4)
C28' C29' C30' O1 -31.9(8)
O1 Ba O2 C31 -21.6(2)
C3 Ba O2 C31 97.3(2)
C16 Ba O2 C31 -105.0(2)
C17 Ba O2 C31 -106.0(2)
C4 Ba O2 C31 120.0(2)
C5 Ba O2 C31 122.6(2)
C2 Ba O2 C31 69.6(2)
C15 Ba O2 C31 -123.6(2)
C14 Ba O2 C31 -148.9(2)
C18 Ba O2 C31 -142.5(2)
C1 Ba O2 C31 60.8(2)
O1 Ba O2 C34' 167.2(4)
C3 Ba O2 C34' -73.8(4)
C16 Ba O2 C34' 83.8(4)
C17 Ba O2 C34' 82.8(4)
C4 Ba O2 C34' -51.1(4)
C5 Ba O2 C34' -48.5(4)
C2 Ba O2 C34' -101.6(4)
C15 Ba O2 C34' 65.2(4)
C14 Ba O2 C34' 39.9(4)
C18 Ba O2 C34' 46.3(4)
C1 Ba O2 C34' -110.4(4)
O1 Ba O2 C34 166.75(16)
C3 Ba O2 C34 -74.34(16)
C16 Ba O2 C34 83.27(15)
C17 Ba O2 C34 82.34(16)
C4 Ba O2 C34 -51.65(16)
C5 Ba O2 C34 -49.04(15)
C2 Ba O2 C34 -102.06(15)
C15 Ba O2 C34 64.73(15)
C14 Ba O2 C34 39.40(15)
C18 Ba O2 C34 45.79(17)
C1 Ba O2 C34 -110.93(16)
O1 Ba O2 C31' 2.2(4)
C3 Ba O2 C31' 121.1(4)
C16 Ba O2 C31' -81.3(4)
C17 Ba O2 C31' -82.2(4)
C4 Ba O2 C31' 143.8(4)
C5 Ba O2 C31' 146.4(4)
C2 Ba O2 C31' 93.4(4)
C15 Ba O2 C31' -99.8(4)
C14 Ba O2 C31' -125.1(4)
C18 Ba O2 C31' -118.8(4)
C1 Ba O2 C31' 84.5(4)
C34' O2 C31 C32 -3.6(4)
C34 O2 C31 C32 -4.7(3)
C31' O2 C31 C32 95.5(10)
Ba O2 C31 C32 -176.59(13)
O2 C31 C32 C33 -21.0(3)
C31 C32 C33 C34 37.4(3)
C31 O2 C34 C33 28.7(3)
C34' O2 C34 C33 24.0(15)
C31' O2 C34 C33 9.7(4)
Ba O2 C34 C33 -157.70(17)
C32 C33 C34 O2 -40.0(3)
C31 O2 C31' C32' -98.5(11)
C34' O2 C31' C32' -14.9(6)
C34 O2 C31' C32' -11.5(6)
Ba O2 C31' C32' 153.2(4)
O2 C31' C32' C33' 35.7(7)
C31' C32' C33' C34' -39.6(6)
C31 O2 C34' C33' 6.1(6)
C34 O2 C34' C33' -178(2)
C31' O2 C34' C33' -11.7(6)
Ba O2 C34' C33' 179.7(3)
C32' C33' C34' O2 33.6(7)
